data_4022920
loop_
_publ_author_name
'Chun Zhang'
'Chuan-Feng Chen'

_publ_section_title
;
 Triptycene-Based Expanded Oxacalixarenes: Synthesis,
 Structure, and Tubular Assemblies in the Solid State
;
_journal_name_full 'Journal of Organic Chemistry'
_journal_page_first 3880
_journal_page_last 3888
_journal_paper_doi 10.1021/jo0702490
_journal_volume 72
_journal_year 2007
_chemical_formula_sum 'C56 H40 Cl8 N2 O5'
_chemical_formula_weight 1104.50
_chemical_name_systematic
; 
 ? 
;
_space_group_IT_number 15
_symmetry_cell_setting monoclinic
_symmetry_space_group_name_Hall '-C 2yc'
_symmetry_space_group_name_H-M 'C 1 2/c 1'
_atom_sites_solution_hydrogens geom
_atom_sites_solution_primary direct
_atom_sites_solution_secondary difmap
_audit_creation_method SHELXL-97
_cell_angle_alpha 90.00
_cell_angle_beta 103.541(2)
_cell_angle_gamma 90.00
_cell_formula_units_Z 4
_cell_length_a 25.454(3)
_cell_length_b 11.0665(14)
_cell_length_c 18.796(2)
_cell_measurement_reflns_used 2983
_cell_measurement_temperature 294(2)
_cell_measurement_theta_max 24.39
_cell_measurement_theta_min 2.21
_cell_volume 5147.5(11)
_computing_cell_refinement 'Bruker SMART'
_computing_data_collection 'Bruker SMART'
_computing_data_reduction 'Bruker SAINT'
_computing_molecular_graphics 'Bruker SHELXTL'
_computing_publication_material 'Bruker SHELXTL'
_computing_structure_refinement 'SHELXL-97 (Sheldrick, 1997)'
_computing_structure_solution 'SHELXS-97 (Sheldrick, 1990)'
_diffrn_ambient_temperature 294(2)
_diffrn_measured_fraction_theta_full 0.992
_diffrn_measured_fraction_theta_max 0.992
_diffrn_measurement_device_type 'CCD area detector'
_diffrn_measurement_method 'phi and omega scans'
_diffrn_radiation_monochromator graphite
_diffrn_radiation_source 'fine-focus sealed tube'
_diffrn_radiation_type MoK\a
_diffrn_radiation_wavelength 0.71073
_diffrn_reflns_av_R_equivalents 0.0437
_diffrn_reflns_av_sigmaI/netI 0.0588
_diffrn_reflns_limit_h_max 31
_diffrn_reflns_limit_h_min -29
_diffrn_reflns_limit_k_max 8
_diffrn_reflns_limit_k_min -13
_diffrn_reflns_limit_l_max 23
_diffrn_reflns_limit_l_min -23
_diffrn_reflns_number 14235
_diffrn_reflns_theta_full 26.41
_diffrn_reflns_theta_max 26.41
_diffrn_reflns_theta_min 1.65
_diffrn_standards_decay_% 0
_diffrn_standards_interval_count 0
_diffrn_standards_interval_time 0
_diffrn_standards_number 0
_exptl_absorpt_coefficient_mu 0.489
_exptl_absorpt_correction_T_max 1.000000
_exptl_absorpt_correction_T_min 0.659795
_exptl_absorpt_correction_type multi-scan
_exptl_absorpt_process_details sadabs
_exptl_crystal_density_diffrn 1.425
_exptl_crystal_density_method 'not measured'
_exptl_crystal_F_000 2264
_exptl_crystal_size_max 0.24
_exptl_crystal_size_mid 0.20
_exptl_crystal_size_min 0.16
_refine_diff_density_max 0.512
_refine_diff_density_min -0.542
_refine_diff_density_rms 0.062
_refine_ls_extinction_method none
_refine_ls_goodness_of_fit_ref 1.010
_refine_ls_hydrogen_treatment constr
_refine_ls_matrix_type full
_refine_ls_number_parameters 364
_refine_ls_number_reflns 5243
_refine_ls_number_restraints 79
_refine_ls_restrained_S_all 1.033
_refine_ls_R_factor_all 0.1232
_refine_ls_R_factor_gt 0.0609
_refine_ls_shift/su_max 0.002
_refine_ls_shift/su_mean 0.000
_refine_ls_structure_factor_coef Fsqd
_refine_ls_weighting_details 'calc w=1/[\s^2^(Fo^2^)+(0.1045P)^2^+2.4842P] where P=(Fo^2^+2Fc^2^)/3'
_refine_ls_weighting_scheme calc
_refine_ls_wR_factor_gt 0.1631
_refine_ls_wR_factor_ref 0.2018
_reflns_number_gt 2838
_reflns_number_total 5243
_reflns_threshold_expression >2sigma(I)
_cod_data_source_file jo0702490si20070206_041732.cif
_cod_data_source_block 50816b
_cod_depositor_comments
;
The following automatic conversions were performed:
'_symmetry_cell_setting' value 'Monoclinic' changed to 'monoclinic'
according to '/home/saulius/struct/CIF-dictionaries/cif_core.dic'
dictionary named 'cif_core.dic' version 2.4.1 from 2010-06-29.

Automatic conversion script
Id: cif_fix_enum 1527 2010-12-29 10:47:43Z saulius 
;
_cod_original_sg_symbol_H-M 'C 2/c'
_cod_database_code 4022920

loop_
_symmetry_equiv_pos_as_xyz
'x, y, z'
'-x, y, -z+1/2'
'x+1/2, y+1/2, z'
'-x+1/2, y+1/2, -z+1/2'
'-x, -y, -z'
'x, -y, z-1/2'
'-x+1/2, -y+1/2, -z'
'x+1/2, -y+1/2, z-1/2'

loop_
_atom_site_label
_atom_site_type_symbol
_atom_site_fract_x
_atom_site_fract_y
_atom_site_fract_z
_atom_site_U_iso_or_equiv
_atom_site_adp_type
_atom_site_occupancy
_atom_site_symmetry_multiplicity
_atom_site_calc_flag
_atom_site_refinement_flags
_atom_site_disorder_assembly
_atom_site_disorder_group
Cl1 Cl 0.24666(4) 0.49066(12) 0.34170(7) 0.0847(4) Uani 1 1 d . . .
Cl2 Cl 0.40074(5) 0.44448(11) 0.59057(6) 0.0758(4) Uani 1 1 d . . .
N1 N 0.38710(11) 0.3214(3) 0.38990(16) 0.0486(8) Uani 1 1 d . . .
O1 O 0.31975(10) 0.3387(3) 0.28296(14) 0.0619(8) Uani 1 1 d . . .
O2 O 0.45359(10) 0.3046(3) 0.49776(14) 0.0676(8) Uani 1 1 d . . .
C1 C 0.36939(13) 0.2102(3) 0.05542(19) 0.0438(8) Uani 1 1 d . . .
H1 H 0.3565 0.2888 0.0343 0.053 Uiso 1 1 calc R . .
C2 C 0.36504(13) 0.1959(3) 0.13469(18) 0.0390(8) Uani 1 1 d . . .
C3 C 0.34540(13) 0.2803(3) 0.1758(2) 0.0459(9) Uani 1 1 d . . .
H3 H 0.3339 0.3557 0.1563 0.055 Uiso 1 1 calc R . .
C4 C 0.34307(13) 0.2509(3) 0.2463(2) 0.0467(9) Uani 1 1 d . . .
C5 C 0.35901(14) 0.1388(3) 0.2759(2) 0.0494(9) Uani 1 1 d . . .
H5 H 0.3555 0.1193 0.3227 0.059 Uiso 1 1 calc R . .
C6 C 0.38024(13) 0.0558(3) 0.23519(19) 0.0440(8) Uani 1 1 d . . .
H6 H 0.3924 -0.0188 0.2553 0.053 Uiso 1 1 calc R . .
C7 C 0.38335(13) 0.0839(3) 0.16458(19) 0.0395(8) Uani 1 1 d . . .
C8 C 0.40334(13) 0.0034(3) 0.11130(19) 0.0426(8) Uani 1 1 d . . .
H8 H 0.4162 -0.0752 0.1324 0.051 Uiso 1 1 calc R . .
C9 C 0.44703(13) 0.0751(3) 0.08651(18) 0.0414(8) Uani 1 1 d . . .
C10 C 0.50018(13) 0.0416(3) 0.09153(19) 0.0462(9) Uani 1 1 d . . .
H10 H 0.5129 -0.0319 0.1127 0.055 Uiso 1 1 calc R . .
C11 C 0.53429(14) 0.1177(4) 0.0650(2) 0.0516(10) Uani 1 1 d . . .
H11 H 0.5698 0.0951 0.0673 0.062 Uiso 1 1 calc R . .
C12 C 0.51511(15) 0.2270(4) 0.03513(19) 0.0525(10) Uani 1 1 d . . .
C13 C 0.46253(14) 0.2631(3) 0.03021(19) 0.0489(9) Uani 1 1 d . . .
H13 H 0.4502 0.3373 0.0098 0.059 Uiso 1 1 calc R . .
C14 C 0.42861(13) 0.1867(3) 0.05626(19) 0.0431(8) Uani 1 1 d . . .
C15 C 0.33815(13) 0.1039(3) 0.01395(19) 0.0451(9) Uani 1 1 d . . .
C16 C 0.29608(15) 0.1092(4) -0.0468(2) 0.0579(10) Uani 1 1 d . . .
H16 H 0.2834 0.1834 -0.0669 0.070 Uiso 1 1 calc R . .
C17 C 0.27248(17) 0.0022(5) -0.0780(3) 0.0723(13) Uani 1 1 d . . .
H17 H 0.2447 0.0052 -0.1200 0.087 Uiso 1 1 calc R . .
C18 C 0.28971(16) -0.1069(4) -0.0474(3) 0.0678(12) Uani 1 1 d . . .
H18 H 0.2732 -0.1778 -0.0681 0.081 Uiso 1 1 calc R . .
C19 C 0.33158(15) -0.1118(4) 0.0141(2) 0.0557(10) Uani 1 1 d . . .
H19 H 0.3430 -0.1861 0.0352 0.067 Uiso 1 1 calc R . .
C20 C 0.35663(13) -0.0077(3) 0.0446(2) 0.0445(8) Uani 1 1 d . . .
C21 C 0.33965(14) 0.3631(3) 0.3549(2) 0.0462(9) Uani 1 1 d . . .
C22 C 0.30814(14) 0.4360(3) 0.3891(2) 0.0501(9) Uani 1 1 d . . .
C23 C 0.32672(15) 0.4620(3) 0.4618(2) 0.0528(10) Uani 1 1 d . . .
H23 H 0.3062 0.5090 0.4861 0.063 Uiso 1 1 calc R . .
C24 C 0.37634(15) 0.4173(3) 0.4986(2) 0.0477(9) Uani 1 1 d . . .
C25 C 0.40513(14) 0.3474(3) 0.4595(2) 0.0477(9) Uani 1 1 d . . .
Cl3 Cl 0.54914(18) 0.4835(3) 0.2124(3) 0.1428(14) Uani 0.50 1 d PDU . 1
Cl4 Cl 0.4825(3) 0.3377(5) 0.2794(4) 0.1438(16) Uani 0.50 1 d PDU . 1
C26 C 0.5142(14) 0.3499(18) 0.2085(15) 0.1438(16) Uani 0.50 1 d PDU . 1
H26A H 0.5385 0.2831 0.2099 0.173 Uiso 0.50 1 d PR . 1
H26B H 0.4875 0.3463 0.1631 0.173 Uiso 0.50 1 d PR . 1
C28 C 0.4961(9) 0.7788(9) 0.246(2) 0.129(4) Uani 0.50 1 d PDU . 2
H28A H 0.4591 0.7565 0.2259 0.193 Uiso 0.50 1 d PR . 2
H28B H 0.5066 0.7541 0.2961 0.193 Uiso 0.50 1 d PR . 2
H28C H 0.4999 0.8648 0.2427 0.193 Uiso 0.50 1 d PR . 2
C29 C 0.5324(4) 0.7164(13) 0.2022(8) 0.142(5) Uani 0.50 1 d PDU . 2
H29A H 0.5217 0.7402 0.1517 0.171 Uiso 0.50 1 d PR . 2
H29B H 0.5284 0.6304 0.2047 0.171 Uiso 0.50 1 d PR . 2
C30 C 0.6255(5) 0.6701(16) 0.2073(10) 0.166(6) Uani 0.50 1 d PDU A 2
H30A H 0.6143 0.5878 0.2100 0.199 Uiso 0.50 1 d PR A 2
H30B H 0.6243 0.6879 0.1569 0.199 Uiso 0.50 1 d PR A 2
C31 C 0.6835(5) 0.686(3) 0.2512(17) 0.285(19) Uani 0.50 1 d PDU A 2
H31A H 0.7066 0.6320 0.2325 0.428 Uiso 0.50 1 d PR A 2
H31B H 0.6952 0.7676 0.2478 0.428 Uiso 0.50 1 d PR A 2
H31C H 0.6851 0.6664 0.3014 0.428 Uiso 0.50 1 d PR A 2
O3 O 0.5884(4) 0.7491(8) 0.2316(6) 0.143(3) Uani 0.50 1 d PDU A 2
Cl5 Cl 0.62239(15) 0.7491(4) 0.14692(18) 0.1359(13) Uani 0.50 1 d PDU B 1
Cl6 Cl 0.67068(18) 0.7045(4) 0.2962(2) 0.1409(14) Uani 0.50 1 d PDU B 1
C27 C 0.6798(4) 0.7555(11) 0.2147(4) 0.095(3) Uani 0.50 1 d PDU B 1
H27C H 0.6924 0.8375 0.2203 0.114 Uiso 0.50 1 d PR B 1
H27A H 0.7072 0.7076 0.2008 0.114 Uiso 0.50 1 d PR B 1

loop_
_atom_site_aniso_label
_atom_site_aniso_U_11
_atom_site_aniso_U_22
_atom_site_aniso_U_33
_atom_site_aniso_U_23
_atom_site_aniso_U_13
_atom_site_aniso_U_12
Cl1 0.0492(6) 0.0935(9) 0.1083(10) -0.0137(7) 0.0124(6) 0.0319(6)
Cl2 0.0951(9) 0.0791(8) 0.0566(6) -0.0164(5) 0.0247(6) 0.0158(7)
N1 0.0389(16) 0.062(2) 0.0490(18) -0.0011(15) 0.0179(14) 0.0154(15)
O1 0.0476(15) 0.0780(19) 0.0570(17) -0.0101(14) 0.0058(13) 0.0281(14)
O2 0.0524(16) 0.103(2) 0.0459(15) -0.0116(14) 0.0090(12) 0.0322(16)
C1 0.0408(18) 0.039(2) 0.051(2) 0.0038(16) 0.0088(16) 0.0006(16)
C2 0.0330(17) 0.0371(19) 0.0464(19) 0.0018(15) 0.0082(15) -0.0028(14)
C3 0.0367(18) 0.043(2) 0.057(2) 0.0038(17) 0.0076(16) 0.0074(16)
C4 0.0340(18) 0.054(2) 0.052(2) -0.0035(18) 0.0099(16) 0.0094(17)
C5 0.042(2) 0.057(2) 0.049(2) 0.0015(18) 0.0100(16) -0.0026(18)
C6 0.0383(18) 0.0373(19) 0.055(2) 0.0052(16) 0.0083(16) -0.0030(16)
C7 0.0328(17) 0.0331(18) 0.053(2) -0.0017(15) 0.0106(15) -0.0031(14)
C8 0.0379(18) 0.0327(18) 0.056(2) 0.0016(16) 0.0085(16) -0.0005(15)
C9 0.0381(18) 0.042(2) 0.0448(19) -0.0076(16) 0.0105(15) -0.0038(15)
C10 0.0400(19) 0.048(2) 0.050(2) -0.0073(17) 0.0089(16) -0.0018(17)
C11 0.0352(18) 0.070(3) 0.051(2) -0.009(2) 0.0112(16) -0.0071(18)
C12 0.045(2) 0.073(3) 0.040(2) -0.0046(19) 0.0120(16) -0.021(2)
C13 0.048(2) 0.051(2) 0.046(2) -0.0009(17) 0.0065(16) -0.0117(18)
C14 0.0405(18) 0.046(2) 0.0426(19) -0.0009(16) 0.0090(15) -0.0059(16)
C15 0.0347(18) 0.053(2) 0.048(2) -0.0048(17) 0.0116(16) 0.0013(16)
C16 0.048(2) 0.068(3) 0.058(2) -0.004(2) 0.0103(19) 0.008(2)
C17 0.046(2) 0.092(4) 0.072(3) -0.023(3) -0.002(2) -0.002(2)
C18 0.045(2) 0.069(3) 0.086(3) -0.034(3) 0.010(2) -0.006(2)
C19 0.041(2) 0.052(2) 0.076(3) -0.016(2) 0.018(2) -0.0020(18)
C20 0.0334(17) 0.044(2) 0.057(2) -0.0079(17) 0.0132(16) -0.0039(16)
C21 0.0389(19) 0.049(2) 0.054(2) 0.0012(18) 0.0172(16) 0.0058(17)
C22 0.0404(19) 0.045(2) 0.070(3) -0.0003(19) 0.0219(18) 0.0112(17)
C23 0.052(2) 0.041(2) 0.074(3) -0.0099(19) 0.032(2) 0.0031(17)
C24 0.053(2) 0.041(2) 0.055(2) -0.0045(17) 0.0252(18) 0.0031(17)
C25 0.0405(19) 0.057(2) 0.050(2) 0.0019(18) 0.0188(17) 0.0104(18)
Cl3 0.164(3) 0.104(3) 0.182(4) -0.001(2) 0.083(3) 0.011(2)
Cl4 0.139(3) 0.168(3) 0.133(3) 0.005(3) 0.048(2) -0.029(3)
C26 0.139(3) 0.168(3) 0.133(3) 0.005(3) 0.048(2) -0.029(3)
C28 0.111(7) 0.111(6) 0.158(8) 0.002(10) 0.018(7) 0.001(10)
C29 0.149(9) 0.119(8) 0.145(9) -0.005(7) 0.007(7) -0.022(8)
C30 0.177(10) 0.163(10) 0.170(10) -0.024(8) 0.066(8) 0.026(8)
C31 0.29(2) 0.30(2) 0.28(2) -0.012(10) 0.083(11) 0.003(10)
O3 0.131(6) 0.117(6) 0.178(7) -0.032(6) 0.032(6) -0.013(5)
Cl5 0.133(3) 0.187(4) 0.084(2) -0.001(2) 0.0155(19) -0.020(3)
Cl6 0.146(3) 0.156(3) 0.108(3) 0.038(2) 0.006(2) 0.003(3)
C27 0.094(7) 0.090(6) 0.102(7) -0.007(6) 0.023(5) 0.014(6)

loop_
_atom_type_symbol
_atom_type_description
_atom_type_scat_dispersion_real
_atom_type_scat_dispersion_imag
_atom_type_scat_source
C C 0.0033 0.0016 'International Tables Vol C Tables 4.2.6.8 and 6.1.1.4'
H H 0.0000 0.0000 'International Tables Vol C Tables 4.2.6.8 and 6.1.1.4'
N N 0.0061 0.0033 'International Tables Vol C Tables 4.2.6.8 and 6.1.1.4'
O O 0.0106 0.0060 'International Tables Vol C Tables 4.2.6.8 and 6.1.1.4'
Cl Cl 0.1484 0.1585 'International Tables Vol C Tables 4.2.6.8 and 6.1.1.4'

loop_
_geom_angle_atom_site_label_1
_geom_angle_atom_site_label_2
_geom_angle_atom_site_label_3
_geom_angle
_geom_angle_site_symmetry_1
_geom_angle_site_symmetry_3
C25 N1 C21 119.2(3) . .
C21 O1 C4 121.8(3) . .
C25 O2 C12 121.1(3) . 2_655
C14 C1 C15 105.6(3) . .
C14 C1 C2 105.6(3) . .
C15 C1 C2 105.6(3) . .
C14 C1 H1 113.1 . .
C15 C1 H1 113.1 . .
C2 C1 H1 113.1 . .
C3 C2 C7 120.5(3) . .
C3 C2 C1 126.5(3) . .
C7 C2 C1 113.0(3) . .
C2 C3 C4 118.8(3) . .
C2 C3 H3 120.6 . .
C4 C3 H3 120.6 . .
C3 C4 C5 121.7(3) . .
C3 C4 O1 115.4(3) . .
C5 C4 O1 122.8(3) . .
C4 C5 C6 119.2(3) . .
C4 C5 H5 120.4 . .
C6 C5 H5 120.4 . .
C7 C6 C5 120.0(3) . .
C7 C6 H6 120.0 . .
C5 C6 H6 120.0 . .
C6 C7 C2 119.8(3) . .
C6 C7 C8 127.3(3) . .
C2 C7 C8 112.9(3) . .
C7 C8 C20 105.9(3) . .
C7 C8 C9 106.1(3) . .
C20 C8 C9 106.0(3) . .
C7 C8 H8 112.7 . .
C20 C8 H8 112.7 . .
C9 C8 H8 112.7 . .
C10 C9 C14 119.7(3) . .
C10 C9 C8 127.6(3) . .
C14 C9 C8 112.7(3) . .
C11 C10 C9 119.9(4) . .
C11 C10 H10 120.1 . .
C9 C10 H10 120.1 . .
C12 C11 C10 119.3(3) . .
C12 C11 H11 120.3 . .
C10 C11 H11 120.3 . .
C11 C12 C13 121.9(3) . .
C11 C12 O2 122.2(3) . 2_655
C13 C12 O2 115.7(4) . 2_655
C14 C13 C12 118.5(4) . .
C14 C13 H13 120.7 . .
C12 C13 H13 120.7 . .
C13 C14 C9 120.6(3) . .
C13 C14 C1 126.3(3) . .
C9 C14 C1 113.1(3) . .
C16 C15 C20 120.2(3) . .
C16 C15 C1 127.1(4) . .
C20 C15 C1 112.7(3) . .
C15 C16 C17 119.3(4) . .
C15 C16 H16 120.3 . .
C17 C16 H16 120.3 . .
C18 C17 C16 120.7(4) . .
C18 C17 H17 119.7 . .
C16 C17 H17 119.7 . .
C17 C18 C19 119.8(4) . .
C17 C18 H18 120.1 . .
C19 C18 H18 120.1 . .
C20 C19 C18 120.6(4) . .
C20 C19 H19 119.7 . .
C18 C19 H19 119.7 . .
C19 C20 C15 119.4(3) . .
C19 C20 C8 127.6(3) . .
C15 C20 C8 113.1(3) . .
N1 C21 O1 120.9(3) . .
N1 C21 C22 122.1(3) . .
O1 C21 C22 117.0(3) . .
C23 C22 C21 118.7(3) . .
C23 C22 Cl1 120.2(3) . .
C21 C22 Cl1 121.1(3) . .
C22 C23 C24 119.1(3) . .
C22 C23 H23 120.4 . .
C24 C23 H23 120.4 . .
C23 C24 C25 117.9(3) . .
C23 C24 Cl2 120.8(3) . .
C25 C24 Cl2 121.2(3) . .
N1 C25 O2 120.9(3) . .
N1 C25 C24 123.0(3) . .
O2 C25 C24 116.1(3) . .
C26 Cl3 Cl4 7.7(15) . 2_655
C26 Cl3 H29B 132.0 . .
Cl4 Cl3 H29B 135.7 2_655 .
C26 Cl4 Cl4 120(7) 2_655 2_655
C26 Cl4 C26 122(6) 2_655 .
Cl4 Cl4 C26 7.6(17) 2_655 .
C26 Cl4 Cl3 62(5) 2_655 2_655
Cl4 Cl4 Cl3 113.2(3) 2_655 2_655
C26 Cl4 Cl3 107.1(10) . 2_655
Cl4 C26 Cl4 53(6) 2_655 .
Cl4 C26 Cl3 111(6) 2_655 .
Cl4 C26 Cl3 111.6(8) . .
Cl4 C26 C26 52(5) 2_655 2_655
Cl4 C26 C26 6.8(14) . 2_655
Cl3 C26 C26 105.3(13) . 2_655
Cl4 C26 H26A 60.5 2_655 .
Cl4 C26 H26A 109.7 . .
Cl3 C26 H26A 109.7 . .
C26 C26 H26A 110.6 2_655 .
Cl4 C26 H26B 140.3 2_655 .
Cl4 C26 H26B 108.9 . .
Cl3 C26 H26B 109.0 . .
C26 C26 H26B 114.3 2_655 .
H26A C26 H26B 108.0 . .
C28 C28 C29 91(10) 2_655 2_655
C28 C28 C29 80(9) 2_655 .
C29 C28 C29 125.4(15) 2_655 .
C28 C28 H28A 155.0 2_655 .
C29 C28 H28A 63.9 2_655 .
C29 C28 H28A 109.5 . .
C28 C28 H28B 46.1 2_655 .
C29 C28 H28B 45.5 2_655 .
C29 C28 H28B 109.5 . .
H28A C28 H28B 109.5 . .
C28 C28 H28C 87.6 2_655 .
C29 C28 H28C 124.1 2_655 .
C29 C28 H28C 109.4 . .
H28A C28 H28C 109.5 . .
H28B C28 H28C 109.5 . .
O3 C29 C28 102.6(17) . 2_655
O3 C29 C28 110.2(10) . .
C28 C29 C28 8(3) 2_655 .
O3 C29 H29A 109.6 . .
C28 C29 H29A 116.4 2_655 .
C28 C29 H29A 109.7 . .
O3 C29 H29B 109.6 . .
C28 C29 H29B 110.4 2_655 .
C28 C29 H29B 109.6 . .
H29A C29 H29B 108.1 . .
O3 C30 C31 112.6(10) . .
O3 C30 H30A 109.5 . .
C31 C30 H30A 110.0 . .
O3 C30 H30B 108.5 . .
C31 C30 H30B 108.3 . .
H30A C30 H30B 107.8 . .
C30 C31 H31A 109.4 . .
C30 C31 H31B 110.4 . .
H31A C31 H31B 109.5 . .
C30 C31 H31C 108.6 . .
H31A C31 H31C 109.5 . .
H31B C31 H31C 109.5 . .
C30 C31 H27A 100.9 . .
H31A C31 H27A 53.2 . .
H31B C31 H27A 63.8 . .
H31C C31 H27A 149.8 . .
C30 O3 C29 112.8(8) . .
C27 Cl5 H30B 81.1 . .
C27 Cl6 H31B 22.3 . .
C27 Cl6 H31C 100.7 . .
H31B Cl6 H31C 96.6 . .
Cl6 C27 Cl5 112.7(5) . .
Cl6 C27 H31A 69.8 . .
Cl5 C27 H31A 112.8 . .
Cl6 C27 H31B 53.1 . .
Cl5 C27 H31B 157.2 . .
H31A C27 H31B 80.8 . .
Cl6 C27 H27C 109.1 . .
Cl5 C27 H27C 109.1 . .
H31A C27 H27C 134.4 . .
H31B C27 H27C 66.4 . .
Cl6 C27 H27A 108.9 . .
Cl5 C27 H27A 109.0 . .
H31A C27 H27A 41.5 . .
H31B C27 H27A 93.4 . .
H27C C27 H27A 107.8 . .

loop_
_geom_bond_atom_site_label_1
_geom_bond_atom_site_label_2
_geom_bond_distance
_geom_bond_site_symmetry_2
Cl1 C22 1.719(4) .
Cl2 C24 1.722(4) .
N1 C25 1.313(4) .
N1 C21 1.316(4) .
O1 C21 1.355(4) .
O1 C4 1.401(4) .
O2 C25 1.359(4) .
O2 C12 1.409(4) 2_655
C1 C14 1.526(5) .
C1 C15 1.528(5) .
C1 C2 1.528(5) .
C1 H1 0.9800 .
C2 C3 1.379(5) .
C2 C7 1.395(5) .
C3 C4 1.379(5) .
C3 H3 0.9300 .
C4 C5 1.382(5) .
C5 C6 1.384(5) .
C5 H5 0.9300 .
C6 C7 1.383(5) .
C6 H6 0.9300 .
C7 C8 1.515(5) .
C8 C20 1.518(5) .
C8 C9 1.526(5) .
C8 H8 0.9800 .
C9 C10 1.385(5) .
C9 C14 1.394(5) .
C10 C11 1.384(5) .
C10 H10 0.9300 .
C11 C12 1.373(5) .
C11 H11 0.9300 .
C12 C13 1.379(5) .
C12 O2 1.409(4) 2_655
C13 C14 1.378(5) .
C13 H13 0.9300 .
C15 C16 1.371(5) .
C15 C20 1.397(5) .
C16 C17 1.393(6) .
C16 H16 0.9300 .
C17 C18 1.364(7) .
C17 H17 0.9300 .
C18 C19 1.378(6) .
C18 H18 0.9300 .
C19 C20 1.374(5) .
C19 H19 0.9300 .
C21 C22 1.396(5) .
C22 C23 1.368(5) .
C23 C24 1.381(5) .
C23 H23 0.9300 .
C24 C25 1.388(5) .
Cl3 C26 1.718(10) .
Cl3 Cl4 1.826(7) 2_655
Cl3 H29B 1.7054 .
Cl4 C26 0.26(4) 2_655
Cl4 Cl4 1.572(11) 2_655
Cl4 C26 1.716(10) .
Cl4 Cl3 1.826(7) 2_655
C26 Cl4 0.26(4) 2_655
C26 C26 1.87(3) 2_655
C26 H26A 0.9599 .
C26 H26B 0.9600 .
C28 C28 0.22(7) 2_655
C28 C29 1.51(3) 2_655
C28 C29 1.535(10) .
C28 H28A 0.9601 .
C28 H28B 0.9602 .
C28 H28C 0.9599 .
C29 O3 1.450(8) .
C29 C28 1.51(3) 2_655
C29 H29A 0.9600 .
C29 H29B 0.9600 .
C30 O3 1.437(8) .
C30 C31 1.523(10) .
C30 H30A 0.9600 .
C30 H30B 0.9601 .
C31 H31A 0.9598 .
C31 H31B 0.9601 .
C31 H31C 0.9600 .
C31 H27A 1.2600 .
Cl5 C27 1.701(8) .
Cl5 H30B 0.7016 .
Cl6 C27 1.699(8) .
Cl6 H31B 1.4047 .
Cl6 H31C 0.5522 .
C27 H31A 1.5292 .
C27 H31B 0.6659 .
C27 H27C 0.9599 .
C27 H27A 0.9600 .

loop_
_geom_torsion_atom_site_label_1
_geom_torsion_atom_site_label_2
_geom_torsion_atom_site_label_3
_geom_torsion_atom_site_label_4
_geom_torsion
_geom_torsion_site_symmetry_1
_geom_torsion_site_symmetry_4
C14 C1 C2 C3 124.3(3) . .
C15 C1 C2 C3 -124.1(3) . .
C14 C1 C2 C7 -55.9(4) . .
C15 C1 C2 C7 55.7(3) . .
C7 C2 C3 C4 -1.5(5) . .
C1 C2 C3 C4 178.3(3) . .
C2 C3 C4 C5 -1.1(5) . .
C2 C3 C4 O1 -176.4(3) . .
C21 O1 C4 C3 -140.9(3) . .
C21 O1 C4 C5 43.9(5) . .
C3 C4 C5 C6 3.1(5) . .
O1 C4 C5 C6 178.1(3) . .
C4 C5 C6 C7 -2.5(5) . .
C5 C6 C7 C2 0.0(5) . .
C5 C6 C7 C8 -177.6(3) . .
C3 C2 C7 C6 2.0(5) . .
C1 C2 C7 C6 -177.8(3) . .
C3 C2 C7 C8 180.0(3) . .
C1 C2 C7 C8 0.2(4) . .
C6 C7 C8 C20 121.4(4) . .
C2 C7 C8 C20 -56.4(3) . .
C6 C7 C8 C9 -126.2(3) . .
C2 C7 C8 C9 56.0(4) . .
C7 C8 C9 C10 123.2(4) . .
C20 C8 C9 C10 -124.4(4) . .
C7 C8 C9 C14 -56.3(4) . .
C20 C8 C9 C14 56.0(4) . .
C14 C9 C10 C11 -1.5(5) . .
C8 C9 C10 C11 178.9(3) . .
C9 C10 C11 C12 1.3(5) . .
C10 C11 C12 C13 -0.6(5) . .
C10 C11 C12 O2 -175.2(3) . 2_655
C11 C12 C13 C14 0.1(5) . .
O2 C12 C13 C14 175.1(3) 2_655 .
C12 C13 C14 C9 -0.4(5) . .
C12 C13 C14 C1 -179.8(3) . .
C10 C9 C14 C13 1.1(5) . .
C8 C9 C14 C13 -179.3(3) . .
C10 C9 C14 C1 -179.5(3) . .
C8 C9 C14 C1 0.1(4) . .
C15 C1 C14 C13 123.3(4) . .
C2 C1 C14 C13 -125.0(4) . .
C15 C1 C14 C9 -56.1(4) . .
C2 C1 C14 C9 55.6(4) . .
C14 C1 C15 C16 -124.1(4) . .
C2 C1 C15 C16 124.3(4) . .
C14 C1 C15 C20 56.1(4) . .
C2 C1 C15 C20 -55.5(3) . .
C20 C15 C16 C17 -0.7(5) . .
C1 C15 C16 C17 179.5(3) . .
C15 C16 C17 C18 2.0(6) . .
C16 C17 C18 C19 -1.3(7) . .
C17 C18 C19 C20 -0.8(6) . .
C18 C19 C20 C15 2.0(5) . .
C18 C19 C20 C8 -179.4(3) . .
C16 C15 C20 C19 -1.2(5) . .
C1 C15 C20 C19 178.6(3) . .
C16 C15 C20 C8 180.0(3) . .
C1 C15 C20 C8 -0.2(4) . .
C7 C8 C20 C19 -122.2(4) . .
C9 C8 C20 C19 125.3(4) . .
C7 C8 C20 C15 56.5(3) . .
C9 C8 C20 C15 -56.0(4) . .
C25 N1 C21 O1 179.7(3) . .
C25 N1 C21 C22 1.1(5) . .
C4 O1 C21 N1 12.3(5) . .
C4 O1 C21 C22 -169.0(3) . .
N1 C21 C22 C23 -1.8(6) . .
O1 C21 C22 C23 179.6(3) . .
N1 C21 C22 Cl1 179.2(3) . .
O1 C21 C22 Cl1 0.5(5) . .
C21 C22 C23 C24 1.2(6) . .
Cl1 C22 C23 C24 -179.8(3) . .
C22 C23 C24 C25 -0.1(5) . .
C22 C23 C24 Cl2 -178.4(3) . .
C21 N1 C25 O2 179.1(3) . .
C21 N1 C25 C24 0.1(6) . .
C12 O2 C25 N1 -2.8(6) 2_655 .
C12 O2 C25 C24 176.3(3) 2_655 .
C23 C24 C25 N1 -0.6(6) . .
Cl2 C24 C25 N1 177.7(3) . .
C23 C24 C25 O2 -179.6(3) . .
Cl2 C24 C25 O2 -1.3(5) . .
C26 Cl4 C26 Cl4 78(11) 2_655 2_655
Cl3 Cl4 C26 Cl4 144(5) 2_655 2_655
C26 Cl4 C26 Cl3 -23(4) 2_655 .
Cl4 Cl4 C26 Cl3 -100(7) 2_655 .
Cl3 Cl4 C26 Cl3 44.2(19) 2_655 .
Cl4 Cl4 C26 C26 -78(11) 2_655 2_655
Cl3 Cl4 C26 C26 67(5) 2_655 2_655
Cl4 Cl3 C26 Cl4 57(6) 2_655 .
Cl4 Cl3 C26 C26 54(5) 2_655 2_655
C28 C28 C29 O3 -24(5) 2_655 .
C29 C28 C29 O3 -109(3) 2_655 .
C29 C28 C29 C28 -85(7) 2_655 2_655
C31 C30 O3 C29 -167(2) . .
C28 C29 O3 C30 160.6(14) 2_655 .
C28 C29 O3 C30 164.0(16) . .
